data_7152898
loop_
_publ_author_name
'Brock, E. Anne'
'Davies, Stephen G.'
'Lee, James A.'
'Roberts, Paul M.'
'Thomson, James E.'

_publ_section_title
;
 Polyhydroxylated pyrrolizidine alkaloids from transannular
 iodoaminations: application to the asymmetric syntheses of
 (-)-hyacinthacine A1, (-)-7a-epi-hyacinthacine A1, (-)-hyacinthacine A2,
 and (-)-1-epi-alexine.
;
_journal_issue 19
_journal_name_full 'Organic &amp; biomolecular chemistry'
_journal_page_first 3187
_journal_page_last 3202
_journal_paper_doi 10.1039/c3ob40205c
_journal_volume 11
_journal_year 2013
_chemical_absolute_configuration ad
_chemical_formula_moiety 'C8 H15 N1 O3'
_chemical_formula_sum 'C8 H15 N O3'
_chemical_formula_weight 173.21
_space_group_IT_number 19
_symmetry_cell_setting orthorhombic
_symmetry_space_group_name_Hall 'P 2ac 2ab'
_symmetry_space_group_name_H-M 'P 21 21 21'
_atom_sites_solution_hydrogens difmap
_atom_sites_solution_primary direct
_cell_angle_alpha 90
_cell_angle_beta 90
_cell_angle_gamma 90
_cell_formula_units_Z 4
_cell_length_a 6.9174(2)
_cell_length_b 9.4363(3)
_cell_length_c 14.0634(4)
_cell_measurement_reflns_used 0
_cell_measurement_temperature 150
_cell_measurement_theta_max 0
_cell_measurement_theta_min 0
_cell_volume 917.98(5)
_computing_cell_refinement 'CrysAlis, (Oxford Diffraction, 2002)'
_computing_data_collection 'SuperNova, (Oxford Diffraction, 2010)'
_computing_data_reduction 'CrysAlis, (Oxford Diffraction, 2002)'
_computing_molecular_graphics 'CAMERON (Watkin et al., 1996)'
_computing_publication_material 'CRYSTALS (Betteridge et al., 2003)'
_computing_structure_refinement 'CRYSTALS (Betteridge et al., 2003)'
_computing_structure_solution 'SIR92 (Altomare et al., 1994)'
_diffrn_ambient_temperature 150
_diffrn_measured_fraction_theta_full 0.995
_diffrn_measured_fraction_theta_max 0.987
_diffrn_measurement_device Area
_diffrn_measurement_device_type 'Oxford Diffraction SuperNova'
_diffrn_measurement_method \w/2\q
_diffrn_radiation_monochromator graphite
_diffrn_radiation_type 'Cu K\a'
_diffrn_radiation_wavelength 1.54184
_diffrn_reflns_av_R_equivalents 0.024
_diffrn_reflns_limit_h_max 8
_diffrn_reflns_limit_h_min -5
_diffrn_reflns_limit_k_max 8
_diffrn_reflns_limit_k_min -11
_diffrn_reflns_limit_l_max 17
_diffrn_reflns_limit_l_min -14
_diffrn_reflns_number 2686
_diffrn_reflns_theta_full 72.938
_diffrn_reflns_theta_max 75.977
_diffrn_reflns_theta_min 5.646
_diffrn_standards_number 0
_exptl_absorpt_coefficient_mu 0.790
_exptl_absorpt_correction_type none
_exptl_crystal_colour colourless
_exptl_crystal_density_diffrn 1.253
_exptl_crystal_density_method 'not measured'
_exptl_crystal_description plate
_exptl_crystal_F_000 376
_exptl_crystal_size_max 0.200
_exptl_crystal_size_mid 0.130
_exptl_crystal_size_min 0.030
_refine_diff_density_max 0.20
_refine_diff_density_min -0.17
_refine_ls_abs_structure_details 'Flack (1983), 0 Friedel-pairs'
_refine_ls_abs_structure_Flack 0.1(2)
_refine_ls_extinction_method None
_refine_ls_goodness_of_fit_ref 1.0023
_refine_ls_hydrogen_treatment constr
_refine_ls_matrix_type full
_refine_ls_number_parameters 110
_refine_ls_number_reflns 2676
_refine_ls_number_restraints 0
_refine_ls_R_factor_all 0.0382
_refine_ls_R_factor_gt 0.0340
_refine_ls_shift/su_max 0.0003045
_refine_ls_shift/su_mean 0.0000434
_refine_ls_structure_factor_coef Fsqd
_refine_ls_weighting_details
;
Method= Modified Sheldrick
w=1/[\s^2^(F^2^) + ( 0.04P)^2^ + 0.13P]
,where P=(max(Fo^2^,0) + 2Fc^2^)/3
;
_refine_ls_weighting_scheme calc
_refine_ls_wR_factor_all 0.0864
_refine_ls_wR_factor_gt 0.0830
_refine_ls_wR_factor_ref 0.0864
_reflns_limit_h_max 8
_reflns_limit_h_min -8
_reflns_limit_k_max 11
_reflns_limit_k_min 0
_reflns_limit_l_max 17
_reflns_limit_l_min 0
_reflns_number_gt 2443
_reflns_number_total 1119
_reflns_threshold_expression I>2.0\s(I)
_oxford_diffrn_Wilson_B_factor 1.99
_oxford_diffrn_Wilson_scale 0.01
_oxford_refine_ls_r_factor_ref 0.0382
_oxford_refine_ls_scale 8.9(3)
_oxford_reflns_number_all 2676
_oxford_reflns_threshold_expression_ref I>0.0\s(I)
_cod_data_source_file c3ob40205c.txt
_cod_data_source_block 15
_cod_original_cell_volume 917.99(5)
_cod_original_formula_sum 'C8 H15 N1 O3'
_cod_database_code 7152898

loop_
_symmetry_equiv_pos_as_xyz
x,y,z
x+1/2,-y+1/2,-z
-x,y+1/2,-z+1/2
-x+1/2,-y,z+1/2

loop_
_atom_site_label
_atom_site_type_symbol
_atom_site_fract_x
_atom_site_fract_y
_atom_site_fract_z
_atom_site_U_iso_or_equiv
_atom_site_occupancy
_atom_site_adp_type
_atom_site_refinement_flags_posn
O1 O 0.75490(14) 0.59752(10) 0.46326(7) 0.0225 1.0000 Uani .
C2 C 0.85622(18) 0.47252(13) 0.49131(9) 0.0182 1.0000 Uani .
C3 C 0.73431(19) 0.38464(14) 0.55971(10) 0.0199 1.0000 Uani .
O4 O 0.55689(13) 0.34908(10) 0.51334(8) 0.0250 1.0000 Uani .
C5 C 0.6935(2) 0.46321(16) 0.65021(10) 0.0247 1.0000 Uani .
C6 C 0.8043(2) 0.45141(19) 0.72669(11) 0.0328 1.0000 Uani .
C7 C 0.9780(2) 0.3551(2) 0.73495(11) 0.0344 1.0000 Uani .
C8 C 1.1608(2) 0.40859(17) 0.68484(10) 0.0277 1.0000 Uani .
N9 N 1.15394(16) 0.40122(12) 0.57980(8) 0.0201 1.0000 Uani .
C10 C 1.05330(19) 0.51940(13) 0.53118(10) 0.0184 1.0000 Uani .
C11 C 1.1787(2) 0.57342(14) 0.44978(10) 0.0228 1.0000 Uani .
O12 O 1.35434(14) 0.63557(10) 0.48289(8) 0.0278 1.0000 Uani .
H21 H 0.8818 0.4166 0.4347 0.0211 1.0000 Uiso R
H31 H 0.8061 0.2977 0.5758 0.0218 1.0000 Uiso R
H51 H 0.5857 0.5225 0.6506 0.0278 1.0000 Uiso R
H61 H 0.7769 0.5085 0.7798 0.0415 1.0000 Uiso R
H71 H 1.0105 0.3470 0.8029 0.0412 1.0000 Uiso R
H72 H 0.9409 0.2599 0.7100 0.0405 1.0000 Uiso R
H82 H 1.1867 0.5063 0.7028 0.0344 1.0000 Uiso R
H81 H 1.2715 0.3532 0.7048 0.0320 1.0000 Uiso R
H101 H 1.0331 0.5969 0.5757 0.0201 1.0000 Uiso R
H111 H 1.1038 0.6412 0.4105 0.0274 1.0000 Uiso R
H112 H 1.2122 0.4933 0.4085 0.0281 1.0000 Uiso R
H121 H 1.3292 0.7192 0.4977 0.0417 1.0000 Uiso R
H11 H 0.6373 0.5891 0.4679 0.0341 1.0000 Uiso R
H41 H 0.5823 0.2790 0.4761 0.0377 1.0000 Uiso R
H91 H 1.2786 0.4032 0.5612 0.0248 1.0000 Uiso R

loop_
_atom_site_aniso_label
_atom_site_aniso_U_11
_atom_site_aniso_U_22
_atom_site_aniso_U_33
_atom_site_aniso_U_23
_atom_site_aniso_U_13
_atom_site_aniso_U_12
O1 0.0142(4) 0.0196(4) 0.0336(5) 0.0020(4) -0.0023(4) 0.0008(4)
C2 0.0138(6) 0.0169(5) 0.0240(6) -0.0017(5) -0.0006(5) 0.0006(5)
C3 0.0123(6) 0.0172(6) 0.0302(6) -0.0004(5) -0.0002(5) -0.0007(5)
O4 0.0123(4) 0.0198(4) 0.0430(6) -0.0063(4) -0.0012(4) -0.0011(4)
C5 0.0178(6) 0.0260(6) 0.0303(7) -0.0014(6) 0.0073(5) -0.0017(6)
C6 0.0270(7) 0.0441(9) 0.0275(7) 0.0000(6) 0.0084(6) 0.0004(7)
C7 0.0305(8) 0.0469(9) 0.0258(7) 0.0073(6) 0.0012(6) 0.0016(8)
C8 0.0210(6) 0.0344(7) 0.0277(7) 0.0005(6) -0.0050(6) 0.0011(7)
N9 0.0132(5) 0.0204(5) 0.0268(5) -0.0001(4) 0.0004(4) 0.0004(5)
C10 0.0125(5) 0.0168(5) 0.0259(6) -0.0032(5) 0.0006(5) -0.0010(5)
C11 0.0167(6) 0.0217(6) 0.0299(7) 0.0013(5) 0.0015(5) -0.0013(5)
O12 0.0143(4) 0.0184(4) 0.0508(6) -0.0005(4) 0.0045(5) -0.0015(4)

loop_
_atom_type_symbol
_atom_type_scat_dispersion_real
_atom_type_scat_dispersion_imag
_atom_type_scat_Cromer_Mann_a1
_atom_type_scat_Cromer_Mann_b1
_atom_type_scat_Cromer_Mann_a2
_atom_type_scat_Cromer_Mann_b2
_atom_type_scat_Cromer_Mann_a3
_atom_type_scat_Cromer_Mann_b3
_atom_type_scat_Cromer_Mann_a4
_atom_type_scat_Cromer_Mann_b4
_atom_type_scat_Cromer_Mann_c
_atom_type_scat_source
C 0.0181 0.0091 2.3100 20.8439 1.0200 10.2075 1.5886 0.5687 0.8650 51.6512 0.2156 'International Tables Vol C 4.2.6.8 and 6.1.1.4'
H 0.0000 0.0000 0.4930 10.5109 0.3229 26.1257 0.1402 3.1424 0.0408 57.7998 0.0030 'International Tables Vol C 4.2.6.8 and 6.1.1.4'
N 0.0311 0.0180 12.2126 0.0057 3.1322 9.8933 2.0125 28.9975 1.1663 0.5826 -11.5290 'International Tables Vol C 4.2.6.8 and 6.1.1.4'
O 0.0492 0.0322 3.0485 13.2771 2.2868 5.7011 1.5463 0.3239 0.8670 32.9089 0.2508 'International Tables Vol C 4.2.6.8 and 6.1.1.4'

loop_
_geom_angle_atom_site_label_1
_geom_angle_atom_site_label_2
_geom_angle_atom_site_label_3
_geom_angle
_geom_angle_publ_flag
C2 O1 H11 112.7 no
O1 C2 C3 110.62(10) yes
O1 C2 C10 107.34(10) yes
C3 C2 C10 114.61(11) yes
O1 C2 H21 108.1 no
C3 C2 H21 108.8 no
C10 C2 H21 107.1 no
C2 C3 O4 108.34(11) yes
C2 C3 C5 111.76(11) yes
O4 C3 C5 109.97(11) yes
C2 C3 H31 108.6 no
O4 C3 H31 110.0 no
C5 C3 H31 108.1 no
C3 O4 H41 106.4 no
C3 C5 C6 122.58(14) yes
C3 C5 H51 116.9 no
C6 C5 H51 120.5 no
C5 C6 C7 124.93(15) yes
C5 C6 H61 118.7 no
C7 C6 H61 116.4 no
C6 C7 C8 114.98(14) yes
C6 C7 H71 107.6 no
C8 C7 H71 106.4 no
C6 C7 H72 108.1 no
C8 C7 H72 110.3 no
H71 C7 H72 109.3 no
C7 C8 N9 114.64(12) yes
C7 C8 H82 110.2 no
N9 C8 H82 108.0 no
C7 C8 H81 110.0 no
N9 C8 H81 106.8 no
H82 C8 H81 106.9 no
C8 N9 C10 116.13(11) yes
C8 N9 H91 105.0 no
C10 N9 H91 107.4 no
C2 C10 N9 111.59(10) yes
C2 C10 C11 109.07(11) yes
N9 C10 C11 109.32(11) yes
C2 C10 H101 108.9 no
N9 C10 H101 109.7 no
C11 C10 H101 108.3 no
C10 C11 O12 112.15(11) yes
C10 C11 H111 109.7 no
O12 C11 H111 111.2 no
C10 C11 H112 108.8 no
O12 C11 H112 108.0 no
H111 C11 H112 106.9 no
C11 O12 H121 107.0 no

loop_
_geom_bond_atom_site_label_1
_geom_bond_atom_site_label_2
_geom_bond_distance
_geom_bond_publ_flag
O1 C2 1.4277(15) yes
O1 H11 0.820 no
C2 C3 1.5245(18) yes
C2 C10 1.5391(17) yes
C2 H21 0.972 no
C3 O4 1.4297(16) yes
C3 C5 1.4997(18) yes
C3 H31 0.986 no
O4 H41 0.862 no
C5 C6 1.325(2) yes
C5 H51 0.933 no
C6 C7 1.511(2) yes
C6 H61 0.940 no
C7 C8 1.533(2) yes
C7 H71 0.984 no
C7 H72 0.998 no
C8 N9 1.4797(17) yes
C8 H82 0.973 no
C8 H81 0.969 no
N9 C10 1.4819(17) yes
N9 H91 0.901 no
C10 C11 1.5241(18) yes
C10 H101 0.972 no
C11 O12 1.4271(16) yes
C11 H111 0.991 no
C11 H112 0.981 no
O12 H121 0.835 no

loop_
_geom_hbond_atom_site_label_D
_geom_hbond_atom_site_label_H
_geom_hbond_atom_site_label_A
_geom_hbond_site_symmetry_A
_geom_hbond_angle_DHA
_geom_hbond_distance_DH
_geom_hbond_distance_HA
_geom_hbond_distance_DA
_geom_hbond_publ_flag
C3 H31 O4 2_556 133.01(4) 0.986 2.549 3.301(2) yes
O12 H121 O1 2_566 175.33(4) 0.835 1.886 2.719(2) yes
O1 H11 O12 1_455 161.81(4) 0.820 2.017 2.808(2) yes
O4 H41 N9 2_456 166.42(4) 0.862 1.938 2.783(2) yes
N9 H91 O4 1_655 164.54(4) 0.901 2.103 2.981(2) yes
